data_2241896
loop_
_publ_author_name
'Chandrarekha, M.'
'Srinivasan, N.'
'Kottala Vijaya, P.'
'Siva, A.'
'Krishnakumar, R. V.'

_publ_section_title
;
 Crystal structures of
 2'-benzoyl-1'-(4-methylphenyl)-1,1',2,2',5',6',7',7a'-octahydrospiro[indole-3,3'-pyrrolizin]-2-one
 and
 2'-(4-bromobenzoyl)-1'-(2-chlorophenyl)-1,1',2,2',5',6',7',7a'-octahydrospiro[indole-3,3'-pyrrolizin]-2-one
;
_journal_issue 11
_journal_name_full 'Acta Crystallographica Section E'
_journal_page_first 1637
_journal_page_last 1641
_journal_paper_doi 10.1107/S2056989016016741
_journal_volume 72
_journal_year 2016
_chemical_formula_iupac 'C27 H22 Br Cl N2 O2'
_chemical_formula_moiety 'C27 H22 Br Cl N2 O2'
_chemical_formula_sum 'C27 H22 Br Cl N2 O2'
_chemical_formula_weight 521.82
_chemical_name_systematic
2'-(4-Bromobenzoyl)-1'-(2-chlorophenyl)-1,1',2,2',5',6',7',7a'-octahydrospiro[indole-3,3'-pyrrolizin]-2-one
_space_group_crystal_system monoclinic
_space_group_IT_number 14
_space_group_name_Hall '-P 2yn'
_space_group_name_H-M_alt 'P 1 21/n 1'
_symmetry_space_group_name_Hall '-P 2yn'
_symmetry_space_group_name_H-M 'P 1 21/n 1'
_atom_sites_solution_hydrogens geom
_audit_creation_method SHELXL-2014/7
_cell_angle_alpha 90
_cell_angle_beta 98.9720(10)
_cell_angle_gamma 90
_cell_formula_units_Z 4
_cell_length_a 10.7280(4)
_cell_length_b 9.7793(4)
_cell_length_c 22.6746(9)
_cell_measurement_reflns_used 3446
_cell_measurement_temperature 295(2)
_cell_measurement_theta_max 26.0
_cell_measurement_theta_min 2.0
_cell_volume 2349.74(16)
_computing_cell_refinement
;
SAINT (Bruker, 2009)
;
_computing_data_collection
;
APEX2 (Bruker, 2009)
;
_computing_data_reduction
;
SAINT (Bruker, 2009)
;
_computing_molecular_graphics
;
PLUTON (Spek, 2009), Mercury (Macrae <i>et al.</i>,  2006)
;
_computing_publication_material
;
publCIF (Westrip, 2010)
;
_computing_structure_refinement
;
<i>SHELXL2014/7</i> (Sheldrick, 2015)
;
_computing_structure_solution
;
<i>SHELXS2013/1</i> (Sheldrick, 2008)
;
_diffrn_ambient_temperature 295(2)
_diffrn_measured_fraction_theta_full 1.000
_diffrn_measured_fraction_theta_max 0.999
_diffrn_measurement_device_type 'Bruker SMART APEX CCD'
_diffrn_measurement_method '\w scans'
_diffrn_radiation_type MoK\a
_diffrn_radiation_wavelength 0.71073
_diffrn_reflns_av_R_equivalents 0.0292
_diffrn_reflns_limit_h_max 13
_diffrn_reflns_limit_h_min -13
_diffrn_reflns_limit_k_max 12
_diffrn_reflns_limit_k_min -12
_diffrn_reflns_limit_l_max 25
_diffrn_reflns_limit_l_min -28
_diffrn_reflns_number 22593
_diffrn_reflns_theta_full 25.242
_diffrn_reflns_theta_max 26.252
_diffrn_reflns_theta_min 1.994
_exptl_absorpt_coefficient_mu 1.891
_exptl_absorpt_correction_T_max 0.97
_exptl_absorpt_correction_T_min 0.89
_exptl_absorpt_correction_type multi-scan
_exptl_absorpt_process_details
;
(SADABS; Bruker, 2009)
;
_exptl_crystal_colour colourless
_exptl_crystal_density_diffrn 1.475
_exptl_crystal_description needle
_exptl_crystal_F_000 1064
_exptl_crystal_size_max 0.25
_exptl_crystal_size_mid 0.14
_exptl_crystal_size_min 0.12
_refine_diff_density_max 0.643
_refine_diff_density_min -0.629
_refine_ls_extinction_method none
_refine_ls_goodness_of_fit_ref 1.032
_refine_ls_hydrogen_treatment constr
_refine_ls_matrix_type full
_refine_ls_number_parameters 298
_refine_ls_number_reflns 4740
_refine_ls_number_restraints 0
_refine_ls_restrained_S_all 1.032
_refine_ls_R_factor_all 0.0635
_refine_ls_R_factor_gt 0.0387
_refine_ls_shift/su_max 0.001
_refine_ls_shift/su_mean 0.000
_refine_ls_structure_factor_coef Fsqd
_refine_ls_weighting_details 'w=1/[\s^2^(Fo^2^)+(0.0526P)^2^+0.9581P] where P=(Fo^2^+2Fc^2^)/3'
_refine_ls_weighting_scheme calc
_refine_ls_wR_factor_gt 0.0957
_refine_ls_wR_factor_ref 0.1061
_reflns_number_gt 3446
_reflns_number_total 4740
_reflns_threshold_expression 'I > 2\s(I)'
_cod_data_source_file bg2594sup1.cif
_cod_data_source_block II
_cod_database_code 2241896
_shelx_space_group_comment
;
The symmetry employed for this shelxl refinement is uniquely defined
by the following loop, which should always be used as a source of
symmetry information in preference to the above space-group names.
They are only intended as comments.
;

loop_
_space_group_symop_operation_xyz
'x, y, z'
'-x+1/2, y+1/2, -z+1/2'
'-x, -y, -z'
'x-1/2, -y-1/2, z-1/2'

loop_
_atom_site_type_symbol
_atom_site_label
_atom_site_fract_x
_atom_site_fract_y
_atom_site_fract_z
_atom_site_U_iso_or_equiv
_atom_site_adp_type
_atom_site_calc_flag
_atom_site_occupancy
Br Br1 0.07782(3) 1.20198(4) 0.80288(2) 0.06695(15) Uani d 1
Cl Cl1 0.77846(8) 0.56854(9) 1.02506(3) 0.0637(2) Uani d 1
O O1 0.63821(17) 0.92263(17) 0.73698(7) 0.0378(4) Uani d 1
O O2 0.57612(18) 0.8610(2) 0.95502(8) 0.0471(5) Uani d 1
N N1 0.72258(19) 1.10554(19) 0.79346(9) 0.0312(5) Uani d 1
H H1 0.7099 1.1686 0.7668 0.037 Uiso calc 1
N N2 0.82778(19) 0.78758(19) 0.82501(9) 0.0305(5) Uani d 1
C C1 0.6915(2) 0.9728(2) 0.78339(10) 0.0283(5) Uani d 1
C C2 0.7382(2) 0.8914(2) 0.84101(10) 0.0266(5) Uani d 1
C C3 0.7894(2) 1.0043(2) 0.88401(10) 0.0272(5) Uani d 1
C C4 0.8386(2) 1.0042(3) 0.94381(11) 0.0364(6) Uani d 1
H H4 0.8452 0.9230 0.9654 0.044 Uiso calc 1
C C5 0.8783(3) 1.1264(3) 0.97153(12) 0.0419(7) Uani d 1
H H5 0.9118 1.1271 1.0119 0.050 Uiso calc 1
C C6 0.8685(3) 1.2472(3) 0.93957(12) 0.0393(6) Uani d 1
H H6 0.8962 1.3282 0.9587 0.047 Uiso calc 1
C C7 0.8182(3) 1.2497(2) 0.87969(11) 0.0350(6) Uani d 1
H H7 0.8115 1.3309 0.8581 0.042 Uiso calc 1
C C8 0.7784(2) 1.1277(2) 0.85324(10) 0.0278(5) Uani d 1
C C9 0.9619(3) 0.8258(3) 0.82865(15) 0.0489(7) Uani d 1
H H9A 0.9835 0.8996 0.8570 0.059 Uiso calc 1
H H9B 0.9803 0.8543 0.7899 0.059 Uiso calc 1
C C10 1.0337(3) 0.6969(3) 0.84945(15) 0.0517(8) Uani d 1
H H10A 1.1173 0.7183 0.8704 0.062 Uiso calc 1
H H10B 1.0414 0.6371 0.8161 0.062 Uiso calc 1
C C11 0.9524(2) 0.6323(3) 0.89115(13) 0.0458(7) Uani d 1
H H11A 0.9675 0.6747 0.9303 0.055 Uiso calc 1
H H11B 0.9684 0.5349 0.8954 0.055 Uiso calc 1
C C12 0.8189(2) 0.6601(2) 0.85977(10) 0.0283(5) Uani d 1
H H12 0.7919 0.5849 0.8322 0.034 Uiso calc 1
C C13 0.7161(2) 0.6880(2) 0.89799(10) 0.0265(5) Uani d 1
H H13 0.7562 0.7282 0.9358 0.032 Uiso calc 1
C C14 0.6354(2) 0.7997(2) 0.86225(10) 0.0262(5) Uani d 1
H H14 0.5834 0.7582 0.8275 0.031 Uiso calc 1
C C15 0.5499(2) 0.8689(2) 0.90140(11) 0.0298(5) Uani d 1
C C16 0.4334(2) 0.9432(2) 0.87449(11) 0.0313(5) Uani d 1
C C17 0.3551(2) 0.9935(3) 0.91299(12) 0.0406(6) Uani d 1
H H17 0.3749 0.9766 0.9537 0.049 Uiso calc 1
C C18 0.2489(3) 1.0680(3) 0.89154(13) 0.0470(7) Uani d 1
H H18 0.1969 1.1008 0.9175 0.056 Uiso calc 1
C C19 0.2204(2) 1.0934(3) 0.83125(13) 0.0430(7) Uani d 1
C C20 0.2941(3) 1.0426(3) 0.79221(13) 0.0510(8) Uani d 1
H H20 0.2730 1.0587 0.7515 0.061 Uiso calc 1
C C21 0.4005(3) 0.9672(3) 0.81402(12) 0.0431(7) Uani d 1
H H21 0.4505 0.9321 0.7876 0.052 Uiso calc 1
C C22 0.6459(2) 0.5618(2) 0.91200(11) 0.0344(6) Uani d 1
C C23 0.5596(3) 0.4974(3) 0.86931(15) 0.0517(7) Uani d 1
H H23 0.5428 0.5342 0.8311 0.062 Uiso calc 1
C C24 0.4973(3) 0.3791(4) 0.88206(19) 0.0724(10) Uani d 1
H H24 0.4393 0.3376 0.8527 0.087 Uiso calc 1
C C25 0.5221(4) 0.3242(4) 0.9380(2) 0.0744(12) Uani d 1
H H25 0.4804 0.2450 0.9466 0.089 Uiso calc 1
C C26 0.6058(3) 0.3830(3) 0.98101(17) 0.0630(10) Uani d 1
H H26 0.6217 0.3450 1.0190 0.076 Uiso calc 1
C C27 0.6681(3) 0.5007(3) 0.96804(13) 0.0434(7) Uani d 1

loop_
_atom_site_aniso_label
_atom_site_aniso_U_11
_atom_site_aniso_U_22
_atom_site_aniso_U_33
_atom_site_aniso_U_12
_atom_site_aniso_U_13
_atom_site_aniso_U_23
Br1 0.04738(19) 0.0747(3) 0.0810(3) 0.02523(17) 0.01691(17) 0.02584(19)
Cl1 0.0790(6) 0.0694(5) 0.0416(4) 0.0123(4) 0.0053(4) 0.0191(4)
O1 0.0523(11) 0.0352(10) 0.0250(10) -0.0092(8) 0.0030(8) 0.0001(8)
O2 0.0537(12) 0.0633(13) 0.0253(10) 0.0179(10) 0.0087(8) 0.0015(9)
N1 0.0468(12) 0.0211(10) 0.0254(11) 0.0009(9) 0.0049(9) 0.0051(8)
N2 0.0343(11) 0.0227(10) 0.0366(12) 0.0016(9) 0.0127(9) 0.0015(9)
C1 0.0334(12) 0.0286(13) 0.0243(12) -0.0004(10) 0.0087(10) 0.0003(10)
C2 0.0339(12) 0.0206(12) 0.0258(12) 0.0011(10) 0.0061(10) 0.0017(9)
C3 0.0321(12) 0.0211(12) 0.0280(12) 0.0025(10) 0.0034(10) -0.0002(10)
C4 0.0485(15) 0.0274(13) 0.0308(14) -0.0036(12) -0.0015(11) 0.0027(11)
C5 0.0513(16) 0.0397(16) 0.0313(15) -0.0010(13) -0.0039(12) -0.0037(12)
C6 0.0477(15) 0.0273(13) 0.0426(16) -0.0048(12) 0.0061(12) -0.0099(12)
C7 0.0486(15) 0.0203(12) 0.0374(15) 0.0016(11) 0.0103(12) 0.0016(11)
C8 0.0333(12) 0.0228(12) 0.0285(13) 0.0020(10) 0.0086(10) -0.0019(10)
C9 0.0403(15) 0.0387(16) 0.073(2) -0.0053(12) 0.0263(15) 0.0014(14)
C10 0.0353(14) 0.0495(18) 0.071(2) 0.0010(13) 0.0122(14) -0.0018(15)
C11 0.0386(15) 0.0458(17) 0.0521(18) 0.0064(13) 0.0042(13) 0.0085(14)
C12 0.0351(13) 0.0215(12) 0.0282(13) 0.0005(10) 0.0046(10) 0.0003(10)
C13 0.0326(12) 0.0208(12) 0.0263(12) 0.0007(9) 0.0050(10) 0.0017(9)
C14 0.0314(12) 0.0232(12) 0.0241(12) -0.0005(10) 0.0051(9) -0.0003(9)
C15 0.0350(13) 0.0255(13) 0.0300(14) -0.0014(10) 0.0086(10) -0.0012(10)
C16 0.0344(13) 0.0286(13) 0.0316(14) 0.0005(10) 0.0072(10) -0.0026(10)
C17 0.0447(15) 0.0470(16) 0.0315(14) 0.0062(13) 0.0106(11) -0.0032(12)
C18 0.0455(16) 0.0503(18) 0.0487(18) 0.0137(14) 0.0187(13) -0.0024(14)
C19 0.0355(14) 0.0411(16) 0.0534(18) 0.0087(12) 0.0104(12) 0.0103(13)
C20 0.0442(16) 0.071(2) 0.0386(16) 0.0147(15) 0.0092(13) 0.0115(15)
C21 0.0421(15) 0.0562(18) 0.0330(15) 0.0135(13) 0.0120(12) -0.0020(13)
C22 0.0391(14) 0.0252(13) 0.0417(15) 0.0021(11) 0.0147(12) 0.0036(11)
C23 0.0572(18) 0.0378(16) 0.0604(19) -0.0119(14) 0.0100(15) -0.0032(14)
C24 0.068(2) 0.052(2) 0.099(3) -0.0265(18) 0.017(2) -0.011(2)
C25 0.082(3) 0.0393(19) 0.113(3) -0.0122(18) 0.050(3) 0.013(2)
C26 0.079(2) 0.0428(19) 0.077(2) 0.0060(18) 0.043(2) 0.0208(17)
C27 0.0505(16) 0.0317(14) 0.0530(18) 0.0096(13) 0.0237(13) 0.0100(13)

loop_
_atom_type_symbol
_atom_type_description
_atom_type_scat_dispersion_real
_atom_type_scat_dispersion_imag
_atom_type_scat_source
C C 0.0033 0.0016 'International Tables Vol C Tables 4.2.6.8 and 6.1.1.4'
H H 0.0000 0.0000 'International Tables Vol C Tables 4.2.6.8 and 6.1.1.4'
N N 0.0061 0.0033 'International Tables Vol C Tables 4.2.6.8 and 6.1.1.4'
O O 0.0106 0.0060 'International Tables Vol C Tables 4.2.6.8 and 6.1.1.4'
Cl Cl 0.1484 0.1585 'International Tables Vol C Tables 4.2.6.8 and 6.1.1.4'
Br Br -0.2901 2.4595 'International Tables Vol C Tables 4.2.6.8 and 6.1.1.4'

loop_
_geom_angle_atom_site_label_1
_geom_angle_atom_site_label_2
_geom_angle_atom_site_label_3
_geom_angle
C1 N1 C8 111.52(19)
C1 N1 H1 124.2
C8 N1 H1 124.2
C9 N2 C2 118.47(19)
C9 N2 C12 108.97(19)
C2 N2 C12 110.33(17)
O1 C1 N1 127.1(2)
O1 C1 C2 124.7(2)
N1 C1 C2 108.25(19)
N2 C2 C3 118.18(19)
N2 C2 C1 106.45(18)
C3 C2 C1 101.86(18)
N2 C2 C14 101.48(17)
C3 C2 C14 115.06(19)
C1 C2 C14 114.00(19)
C4 C3 C8 119.0(2)
C4 C3 C2 132.6(2)
C8 C3 C2 108.38(19)
C3 C4 C5 119.3(2)
C3 C4 H4 120.3
C5 C4 H4 120.3
C6 C5 C4 120.4(2)
C6 C5 H5 119.8
C4 C5 H5 119.8
C5 C6 C7 121.2(2)
C5 C6 H6 119.4
C7 C6 H6 119.4
C8 C7 C6 117.5(2)
C8 C7 H7 121.3
C6 C7 H7 121.3
C7 C8 C3 122.6(2)
C7 C8 N1 127.6(2)
C3 C8 N1 109.8(2)
N2 C9 C10 104.5(2)
N2 C9 H9A 110.8
C10 C9 H9A 110.8
N2 C9 H9B 110.8
C10 C9 H9B 110.8
H9A C9 H9B 108.9
C9 C10 C11 103.1(2)
C9 C10 H10A 111.1
C11 C10 H10A 111.1
C9 C10 H10B 111.1
C11 C10 H10B 111.1
H10A C10 H10B 109.1
C10 C11 C12 103.0(2)
C10 C11 H11A 111.2
C12 C11 H11A 111.2
C10 C11 H11B 111.2
C12 C11 H11B 111.2
H11A C11 H11B 109.1
N2 C12 C11 105.35(19)
N2 C12 C13 105.19(18)
C11 C12 C13 118.5(2)
N2 C12 H12 109.1
C11 C12 H12 109.1
C13 C12 H12 109.1
C22 C13 C12 113.70(19)
C22 C13 C14 115.66(19)
C12 C13 C14 102.94(18)
C22 C13 H13 108.1
C12 C13 H13 108.1
C14 C13 H13 108.1
C15 C14 C13 110.26(19)
C15 C14 C2 116.27(18)
C13 C14 C2 101.78(18)
C15 C14 H14 109.4
C13 C14 H14 109.4
C2 C14 H14 109.4
O2 C15 C16 119.5(2)
O2 C15 C14 119.3(2)
C16 C15 C14 121.2(2)
C21 C16 C17 118.4(2)
C21 C16 C15 123.9(2)
C17 C16 C15 117.7(2)
C18 C17 C16 120.9(3)
C18 C17 H17 119.6
C16 C17 H17 119.6
C17 C18 C19 119.4(2)
C17 C18 H18 120.3
C19 C18 H18 120.3
C20 C19 C18 121.0(2)
C20 C19 Br1 120.1(2)
C18 C19 Br1 118.8(2)
C19 C20 C21 119.3(3)
C19 C20 H20 120.3
C21 C20 H20 120.3
C16 C21 C20 121.0(2)
C16 C21 H21 119.5
C20 C21 H21 119.5
C23 C22 C27 116.4(3)
C23 C22 C13 121.9(2)
C27 C22 C13 121.7(2)
C22 C23 C24 121.7(3)
C22 C23 H23 119.2
C24 C23 H23 119.2
C25 C24 C23 119.4(4)
C25 C24 H24 120.3
C23 C24 H24 120.3
C26 C25 C24 121.0(3)
C26 C25 H25 119.5
C24 C25 H25 119.5
C25 C26 C27 119.4(3)
C25 C26 H26 120.3
C27 C26 H26 120.3
C26 C27 C22 122.1(3)
C26 C27 Cl1 116.9(2)
C22 C27 Cl1 120.9(2)

loop_
_geom_bond_atom_site_label_1
_geom_bond_atom_site_label_2
_geom_bond_distance
Br1 C19 1.891(3)
Cl1 C27 1.743(3)
O1 C1 1.220(3)
O2 C15 1.207(3)
N1 C1 1.351(3)
N1 C8 1.411(3)
N1 H1 0.8600
N2 C9 1.476(3)
N2 C2 1.482(3)
N2 C12 1.486(3)
C1 C2 1.545(3)
C2 C3 1.518(3)
C2 C14 1.555(3)
C3 C4 1.376(3)
C3 C8 1.390(3)
C4 C5 1.386(4)
C4 H4 0.9300
C5 C6 1.381(4)
C5 H5 0.9300
C6 C7 1.381(4)
C6 H6 0.9300
C7 C8 1.373(3)
C7 H7 0.9300
C9 C10 1.514(4)
C9 H9A 0.9700
C9 H9B 0.9700
C10 C11 1.520(4)
C10 H10A 0.9700
C10 H10B 0.9700
C11 C12 1.521(3)
C11 H11A 0.9700
C11 H11B 0.9700
C12 C13 1.530(3)
C12 H12 0.9800
C13 C22 1.505(3)
C13 C14 1.542(3)
C13 H13 0.9800
C14 C15 1.530(3)
C14 H14 0.9800
C15 C16 1.492(3)
C16 C21 1.382(3)
C16 C17 1.392(3)
C17 C18 1.375(4)
C17 H17 0.9300
C18 C19 1.376(4)
C18 H18 0.9300
C19 C20 1.369(4)
C20 C21 1.383(4)
C20 H20 0.9300
C21 H21 0.9300
C22 C23 1.383(4)
C22 C27 1.391(4)
C23 C24 1.388(4)
C23 H23 0.9300
C24 C25 1.366(6)
C24 H24 0.9300
C25 C26 1.347(5)
C25 H25 0.9300
C26 C27 1.385(4)
C26 H26 0.9300

loop_
_geom_hbond_atom_site_label_D
_geom_hbond_atom_site_label_H
_geom_hbond_atom_site_label_A
_geom_hbond_site_symmetry_A
_geom_hbond_distance_DH
_geom_hbond_distance_HA
_geom_hbond_distance_DA
_geom_hbond_angle_DHA
C17 H17 O2 3_677 0.93 2.60 3.292(3) 132.0
C25 H25 O2 3_667 0.93 2.61 3.327(4) 133.8
N1 H1 N2 2_656 0.86 2.36 3.198(3) 163.6
C7 H7 O1 2_656 0.93 2.47 3.235(3) 139.4
C21 H21 O1 . 0.93 2.47 3.337(3) 155.2

loop_
_geom_torsion_atom_site_label_1
_geom_torsion_atom_site_label_2
_geom_torsion_atom_site_label_3
_geom_torsion_atom_site_label_4
_geom_torsion
C8 N1 C1 O1 177.4(2)
C8 N1 C1 C2 -4.1(3)
C9 N2 C2 C3 -25.9(3)
C12 N2 C2 C3 100.6(2)
C9 N2 C2 C1 87.7(3)
C12 N2 C2 C1 -145.73(19)
C9 N2 C2 C14 -152.7(2)
C12 N2 C2 C14 -26.2(2)
O1 C1 C2 N2 58.4(3)
N1 C1 C2 N2 -120.2(2)
O1 C1 C2 C3 -177.2(2)
N1 C1 C2 C3 4.2(2)
O1 C1 C2 C14 -52.7(3)
N1 C1 C2 C14 128.7(2)
N2 C2 C3 C4 -68.0(3)
C1 C2 C3 C4 175.8(3)
C14 C2 C3 C4 52.0(3)
N2 C2 C3 C8 113.3(2)
C1 C2 C3 C8 -2.9(2)
C14 C2 C3 C8 -126.7(2)
C8 C3 C4 C5 -1.3(4)
C2 C3 C4 C5 -179.9(2)
C3 C4 C5 C6 0.1(4)
C4 C5 C6 C7 0.5(4)
C5 C6 C7 C8 0.0(4)
C6 C7 C8 C3 -1.3(4)
C6 C7 C8 N1 178.9(2)
C4 C3 C8 C7 1.9(4)
C2 C3 C8 C7 -179.2(2)
C4 C3 C8 N1 -178.2(2)
C2 C3 C8 N1 0.7(3)
C1 N1 C8 C7 -177.9(2)
C1 N1 C8 C3 2.2(3)
C2 N2 C9 C10 144.5(2)
C12 N2 C9 C10 17.3(3)
N2 C9 C10 C11 -34.6(3)
C9 C10 C11 C12 38.6(3)
C9 N2 C12 C11 6.9(3)
C2 N2 C12 C11 -124.8(2)
C9 N2 C12 C13 132.8(2)
C2 N2 C12 C13 1.2(2)
C10 C11 C12 N2 -28.2(3)
C10 C11 C12 C13 -145.4(2)
N2 C12 C13 C22 150.6(2)
C11 C12 C13 C22 -92.0(3)
N2 C12 C13 C14 24.7(2)
C11 C12 C13 C14 142.1(2)
C22 C13 C14 C15 71.0(2)
C12 C13 C14 C15 -164.34(18)
C22 C13 C14 C2 -164.97(19)
C12 C13 C14 C2 -40.4(2)
N2 C2 C14 C15 160.34(19)
C3 C2 C14 C15 31.5(3)
C1 C2 C14 C15 -85.7(2)
N2 C2 C14 C13 40.5(2)
C3 C2 C14 C13 -88.3(2)
C1 C2 C14 C13 154.52(19)
C13 C14 C15 O2 20.2(3)
C2 C14 C15 O2 -94.9(3)
C13 C14 C15 C16 -158.4(2)
C2 C14 C15 C16 86.4(3)
O2 C15 C16 C21 174.7(3)
C14 C15 C16 C21 -6.7(4)
O2 C15 C16 C17 -3.9(4)
C14 C15 C16 C17 174.7(2)
C21 C16 C17 C18 -1.4(4)
C15 C16 C17 C18 177.3(2)
C16 C17 C18 C19 -0.3(4)
C17 C18 C19 C20 1.8(5)
C17 C18 C19 Br1 -177.5(2)
C18 C19 C20 C21 -1.4(5)
Br1 C19 C20 C21 177.8(2)
C17 C16 C21 C20 1.7(4)
C15 C16 C21 C20 -176.8(3)
C19 C20 C21 C16 -0.4(5)
C12 C13 C22 C23 -73.0(3)
C14 C13 C22 C23 45.8(3)
C12 C13 C22 C27 104.4(3)
C14 C13 C22 C27 -136.8(2)
C27 C22 C23 C24 0.9(4)
C13 C22 C23 C24 178.4(3)
C22 C23 C24 C25 -0.3(5)
C23 C24 C25 C26 0.0(6)
C24 C25 C26 C27 -0.3(5)
C25 C26 C27 C22 0.9(5)
C25 C26 C27 Cl1 -178.2(3)
C23 C22 C27 C26 -1.2(4)
C13 C22 C27 C26 -178.7(2)
C23 C22 C27 Cl1 177.9(2)
C13 C22 C27 Cl1 0.4(3)
